data_4130930
loop_
_publ_author_name
'Damon, Peter L.'
'Wu, Guang'
'Kaltsoyannis, Nikolas'
'Hayton, Trevor W.'

_publ_section_title
;
 Formation of a Ce(IV) Oxo Complex via Inner Sphere Nitrate Reduction.
;
_journal_issue 39
_journal_name_full 'Journal of the American Chemical Society'
_journal_page_first 12743
_journal_page_last 12746
_journal_paper_doi 10.1021/jacs.6b07932
_journal_volume 138
_journal_year 2016
_chemical_formula_moiety '2(C32 H73 Ce Li N5 O7 Si3), C7 H8'
_chemical_formula_sum 'C71 H154 Ce2 Li2 N10 O14 Si6'
_chemical_formula_weight 1834.70
_space_group_IT_number 15
_space_group_name_Hall '-C 2yc'
_space_group_name_H-M_alt 'C 1 2/c 1'
_symmetry_cell_setting monoclinic
_symmetry_space_group_name_H-M 'C 1 2/c 1'
_atom_sites_solution_hydrogens geom
_atom_sites_solution_primary direct
_atom_sites_solution_secondary difmap
_audit_creation_method SHELXL-97
_cell_angle_alpha 90.00
_cell_angle_beta 99.875(8)
_cell_angle_gamma 90.00
_cell_formula_units_Z 4
_cell_length_a 37.342(11)
_cell_length_b 11.365(3)
_cell_length_c 22.312(7)
_cell_measurement_reflns_used 1920
_cell_measurement_temperature 100(2)
_cell_measurement_theta_max 180
_cell_measurement_theta_min 77.25
_cell_volume 9329(5)
_computing_structure_refinement 'SHELXL-97 (Sheldrick, 2008)'
_computing_structure_solution 'SHELXS-97 (Sheldrick, 2008)'
_diffrn_ambient_temperature 100(2)
_diffrn_measured_fraction_theta_full 0.994
_diffrn_measured_fraction_theta_max 0.994
_diffrn_measurement_device_type 'Bruker Kappa Apex II'
_diffrn_measurement_method 'Omega scan'
_diffrn_radiation_monochromator graphite
_diffrn_radiation_source 'fine-focus sealed tube'
_diffrn_radiation_type MoK\a
_diffrn_radiation_wavelength 0.71073
_diffrn_reflns_av_R_equivalents 0.1767
_diffrn_reflns_av_sigmaI/netI 0.1602
_diffrn_reflns_limit_h_max 46
_diffrn_reflns_limit_h_min -45
_diffrn_reflns_limit_k_max 13
_diffrn_reflns_limit_k_min -14
_diffrn_reflns_limit_l_max 27
_diffrn_reflns_limit_l_min -27
_diffrn_reflns_number 43066
_diffrn_reflns_theta_full 26.40
_diffrn_reflns_theta_max 26.40
_diffrn_reflns_theta_min 1.11
_exptl_absorpt_coefficient_mu 1.099
_exptl_absorpt_correction_T_max 0.7454
_exptl_absorpt_correction_T_min 0.5922
_exptl_absorpt_correction_type multi-scan
_exptl_absorpt_process_details sadabs
_exptl_crystal_colour Orange-Red
_exptl_crystal_density_diffrn 1.306
_exptl_crystal_density_method 'not measured'
_exptl_crystal_description Needles
_exptl_crystal_F_000 3872.0
_exptl_crystal_size_max 0.25
_exptl_crystal_size_mid 0.10
_exptl_crystal_size_min 0.10
_refine_diff_density_max 1.834
_refine_diff_density_min -1.215
_refine_diff_density_rms 0.162
_refine_ls_extinction_method none
_refine_ls_goodness_of_fit_ref 0.959
_refine_ls_hydrogen_treatment mixed
_refine_ls_matrix_type full
_refine_ls_number_parameters 491
_refine_ls_number_reflns 9518
_refine_ls_number_restraints 0
_refine_ls_restrained_S_all 0.959
_refine_ls_R_factor_all 0.1502
_refine_ls_R_factor_gt 0.0671
_refine_ls_shift/su_max 0.099
_refine_ls_shift/su_mean 0.001
_refine_ls_structure_factor_coef Fsqd
_refine_ls_weighting_details 'calc w=1/[\s^2^(Fo^2^)+(0.1000P)^2^+0.0000P] where P=(Fo^2^+2Fc^2^)/3'
_refine_ls_weighting_scheme calc
_refine_ls_wR_factor_gt 0.1545
_refine_ls_wR_factor_ref 0.1971
_reflns_number_gt 5279
_reflns_number_total 9518
_reflns_threshold_expression >2sigma(I)
_cod_data_source_file ja6b07932_si_001.cif
_cod_data_source_block complex2
_cod_depositor_comments
;
The following automatic conversions were performed:

data item '_symmetry_cell_setting' value 'Monoclinic' was changed to
'monoclinic' in accordance with the
/home/saulius/struct/COD-crude-data/automatic-downloads/DataCite-retrospective/ACS/depositions/lib/dictionaries/cif_core.dic
dictionary named 'cif_core.dic' version 2.4.2 last updated on
2011-04-26.

Automatic conversion script
Id: cif_fix_values 6909 2019-04-08 15:41:33Z antanas 
;
_cod_original_cell_volume 9328(5)
_cod_original_sg_symbol_H-M 'C 2/c'
_cod_database_code 4130930

loop_
_symmetry_equiv_pos_as_xyz
'x, y, z'
'-x, y, -z+1/2'
'x+1/2, y+1/2, z'
'-x+1/2, y+1/2, -z+1/2'
'-x, -y, -z'
'x, -y, z-1/2'
'-x+1/2, -y+1/2, -z'
'x+1/2, -y+1/2, z-1/2'

loop_
_atom_site_label
_atom_site_type_symbol
_atom_site_fract_x
_atom_site_fract_y
_atom_site_fract_z
_atom_site_U_iso_or_equiv
_atom_site_adp_type
_atom_site_occupancy
_atom_site_symmetry_multiplicity
_atom_site_calc_flag
_atom_site_refinement_flags
Ce1 Ce 0.624562(13) 0.75941(4) 0.51397(2) 0.01661(15) Uani 1 1 d .
Si1 Si 0.68224(7) 0.9156(2) 0.42758(10) 0.0185(5) Uani 1 1 d .
Si3 Si 0.59124(7) 0.9079(2) 0.63845(11) 0.0219(5) Uani 1 1 d .
Si2 Si 0.60323(7) 0.4710(2) 0.44757(11) 0.0232(6) Uani 1 1 d .
O1 O 0.65159(17) 0.6220(5) 0.6125(3) 0.0271(15) Uani 1 1 d .
O3 O 0.70642(17) 0.6309(5) 0.6660(3) 0.0259(14) Uani 1 1 d .
O2 O 0.69072(16) 0.7437(5) 0.5872(2) 0.0256(13) Uani 1 1 d .
O5 O 0.65321(17) 0.4733(5) 0.7594(3) 0.0274(15) Uani 1 1 d .
O6 O 0.72566(17) 0.4916(5) 0.7978(3) 0.0276(15) Uani 1 1 d .
O7 O 0.73452(17) 0.3651(6) 0.6980(3) 0.0318(16) Uani 1 1 d .
O4 O 0.66295(19) 0.3512(5) 0.6600(3) 0.0321(16) Uani 1 1 d .
N5 N 0.6834(2) 0.6651(6) 0.6223(3) 0.0201(16) Uani 1 1 d .
N1 N 0.56784(19) 0.8536(6) 0.4401(3) 0.0203(16) Uani 1 1 d .
N4 N 0.64271(19) 0.9137(6) 0.4550(3) 0.0195(16) Uani 1 1 d .
N2 N 0.58218(19) 0.8386(6) 0.5703(3) 0.0207(16) Uani 1 1 d .
N3 N 0.6004(2) 0.6184(6) 0.4375(3) 0.0239(17) Uani 1 1 d .
C7 C 0.7057(2) 0.7721(7) 0.4467(4) 0.0203(18) Uani 1 1 d .
H7A H 0.7135 0.7666 0.4909 0.030 Uiso 1 1 calc R
H7B H 0.7269 0.7668 0.4265 0.030 Uiso 1 1 calc R
H7C H 0.6889 0.7075 0.4329 0.030 Uiso 1 1 calc R
C3 C 0.5434(2) 0.9082(8) 0.4783(4) 0.0214(19) Uani 1 1 d .
H3A H 0.5181 0.9085 0.4557 0.026 Uiso 1 1 calc R
H3B H 0.5508 0.9908 0.4874 0.026 Uiso 1 1 calc R
C5 C 0.5489(2) 0.7550(8) 0.4046(4) 0.0227(18) Uani 1 1 d .
H5A H 0.5332 0.7865 0.3679 0.027 Uiso 1 1 calc R
H5B H 0.5332 0.7142 0.4295 0.027 Uiso 1 1 calc R
C4 C 0.5449(3) 0.8416(8) 0.5366(4) 0.027(2) Uani 1 1 d .
H4A H 0.5288 0.8798 0.5617 0.033 Uiso 1 1 calc R
H4B H 0.5361 0.7603 0.5276 0.033 Uiso 1 1 calc R
C1 C 0.5811(3) 0.9408(8) 0.3998(4) 0.028(2) Uani 1 1 d .
H1A H 0.5620 0.9999 0.3863 0.033 Uiso 1 1 calc R
H1B H 0.5871 0.9009 0.3633 0.033 Uiso 1 1 calc R
C9 C 0.7147(2) 1.0399(8) 0.4607(4) 0.024(2) Uani 1 1 d .
C36 C 0.5000 0.7371(12) 0.2500 0.034(3) Uani 1 2 d S
C26 C 0.7009(3) 0.4992(8) 0.8408(4) 0.032(2) Uani 1 1 d .
H26A H 0.6938 0.5822 0.8453 0.038 Uiso 1 1 calc R
H26B H 0.7130 0.4701 0.8810 0.038 Uiso 1 1 calc R
C2 C 0.6147(2) 1.0009(7) 0.4343(4) 0.026(2) Uani 1 1 d .
H2A H 0.6240 1.0587 0.4074 0.031 Uiso 1 1 calc R
H2B H 0.6084 1.0437 0.4697 0.031 Uiso 1 1 calc R
C13 C 0.6489(3) 0.4353(8) 0.4918(4) 0.035(2) Uani 1 1 d .
H13A H 0.6677 0.4591 0.4686 0.053 Uiso 1 1 calc R
H13B H 0.6506 0.3504 0.4995 0.053 Uiso 1 1 calc R
H13C H 0.6523 0.4775 0.5307 0.053 Uiso 1 1 calc R
C21 C 0.5749(3) 0.8235(8) 0.7025(4) 0.030(2) Uani 1 1 d .
C6 C 0.5757(3) 0.6675(8) 0.3858(4) 0.027(2) Uani 1 1 d .
H6A H 0.5620 0.6026 0.3627 0.032 Uiso 1 1 calc R
H6B H 0.5901 0.7072 0.3584 0.032 Uiso 1 1 calc R
C25 C 0.6674(3) 0.4250(9) 0.8178(4) 0.031(2) Uani 1 1 d .
H25A H 0.6740 0.3413 0.8143 0.037 Uiso 1 1 calc R
H25B H 0.6494 0.4313 0.8455 0.037 Uiso 1 1 calc R
C19 C 0.6415(3) 0.9276(9) 0.6606(4) 0.036(2) Uani 1 1 d .
H19A H 0.6527 0.8523 0.6747 0.053 Uiso 1 1 calc R
H19B H 0.6465 0.9858 0.6933 0.053 Uiso 1 1 calc R
H19C H 0.6516 0.9550 0.6253 0.053 Uiso 1 1 calc R
C32 C 0.6239(3) 0.4062(9) 0.7263(4) 0.033(2) Uani 1 1 d .
H32A H 0.6090 0.4575 0.6960 0.040 Uiso 1 1 calc R
H32B H 0.6083 0.3772 0.7548 0.040 Uiso 1 1 calc R
C31 C 0.6375(3) 0.3027(8) 0.6940(4) 0.034(2) Uani 1 1 d .
H31A H 0.6494 0.2440 0.7237 0.041 Uiso 1 1 calc R
H31B H 0.6172 0.2641 0.6667 0.041 Uiso 1 1 calc R
C8 C 0.6758(3) 0.9288(8) 0.3418(4) 0.032(2) Uani 1 1 d .
H8A H 0.6583 0.8695 0.3232 0.048 Uiso 1 1 calc R
H8B H 0.6991 0.9162 0.3283 0.048 Uiso 1 1 calc R
H8C H 0.6666 1.0075 0.3295 0.048 Uiso 1 1 calc R
C14 C 0.5984(3) 0.3859(8) 0.3740(4) 0.033(2) Uani 1 1 d .
H14A H 0.5764 0.4116 0.3467 0.049 Uiso 1 1 calc R
H14B H 0.5966 0.3017 0.3824 0.049 Uiso 1 1 calc R
H14C H 0.6197 0.4003 0.3547 0.049 Uiso 1 1 calc R
C15 C 0.5677(3) 0.4076(8) 0.4900(4) 0.032(2) Uani 1 1 d .
C20 C 0.5710(3) 1.0574(8) 0.6363(5) 0.036(2) Uani 1 1 d .
H20A H 0.5822 1.1075 0.6089 0.054 Uiso 1 1 calc R
H20B H 0.5754 1.0913 0.6773 0.054 Uiso 1 1 calc R
H20C H 0.5448 1.0523 0.6215 0.054 Uiso 1 1 calc R
C27 C 0.7491(3) 0.3918(9) 0.8070(4) 0.036(2) Uani 1 1 d .
H27A H 0.7354 0.3214 0.8161 0.043 Uiso 1 1 calc R
H27B H 0.7691 0.4058 0.8416 0.043 Uiso 1 1 calc R
C35 C 0.4792(3) 0.6728(9) 0.2851(4) 0.035(2) Uani 1 1 d .
H35 H 0.4641 0.7138 0.3082 0.042 Uiso 1 1 calc R
C18 C 0.5297(3) 0.4266(9) 0.4527(5) 0.042(3) Uani 1 1 d .
H18A H 0.5268 0.3776 0.4160 0.063 Uiso 1 1 calc R
H18B H 0.5267 0.5096 0.4410 0.063 Uiso 1 1 calc R
H18C H 0.5113 0.4048 0.4772 0.063 Uiso 1 1 calc R
C34 C 0.4801(3) 0.5510(9) 0.2869(5) 0.038(2) Uani 1 1 d .
H34 H 0.4672 0.5090 0.3132 0.045 Uiso 1 1 calc R
C16 C 0.5697(3) 0.4712(10) 0.5517(4) 0.041(3) Uani 1 1 d .
H16A H 0.5638 0.5546 0.5446 0.062 Uiso 1 1 calc R
H16B H 0.5943 0.4638 0.5752 0.062 Uiso 1 1 calc R
H16C H 0.5523 0.4355 0.5745 0.062 Uiso 1 1 calc R
C11 C 0.7010(3) 1.1552(8) 0.4338(6) 0.045(3) Uani 1 1 d .
H11A H 0.6752 1.1638 0.4368 0.068 Uiso 1 1 calc R
H11B H 0.7037 1.1579 0.3909 0.068 Uiso 1 1 calc R
H11C H 0.7149 1.2193 0.4560 0.068 Uiso 1 1 calc R
C28 C 0.7639(3) 0.3741(10) 0.7498(5) 0.043(3) Uani 1 1 d .
H28A H 0.7798 0.4411 0.7437 0.052 Uiso 1 1 calc R
H28B H 0.7787 0.3014 0.7531 0.052 Uiso 1 1 calc R
C23 C 0.5850(3) 0.8865(10) 0.7637(4) 0.048(3) Uani 1 1 d .
H23A H 0.5737 0.8459 0.7944 0.073 Uiso 1 1 calc R
H23B H 0.5763 0.9680 0.7597 0.073 Uiso 1 1 calc R
H23C H 0.6115 0.8859 0.7762 0.073 Uiso 1 1 calc R
C33 C 0.5000 0.4916(12) 0.2500 0.040(4) Uani 1 2 d S
H33 H 0.5000 0.4080 0.2500 0.048 Uiso 1 2 calc SR
C29 C 0.7198(3) 0.2501(9) 0.6871(5) 0.044(3) Uani 1 1 d .
H29A H 0.7135 0.2164 0.7249 0.053 Uiso 1 1 calc R
H29B H 0.7376 0.1975 0.6723 0.053 Uiso 1 1 calc R
C24 C 0.5906(3) 0.7011(9) 0.7069(5) 0.043(3) Uani 1 1 d .
H24A H 0.5807 0.6565 0.7379 0.065 Uiso 1 1 calc R
H24B H 0.6171 0.7057 0.7181 0.065 Uiso 1 1 calc R
H24C H 0.5842 0.6615 0.6675 0.065 Uiso 1 1 calc R
C10 C 0.7531(3) 1.0192(9) 0.4479(5) 0.037(2) Uani 1 1 d .
H10A H 0.7694 1.0797 0.4685 0.055 Uiso 1 1 calc R
H10B H 0.7529 1.0233 0.4040 0.055 Uiso 1 1 calc R
H10C H 0.7616 0.9413 0.4630 0.055 Uiso 1 1 calc R
C30 C 0.6863(3) 0.2641(9) 0.6395(4) 0.041(3) Uani 1 1 d .
H30A H 0.6932 0.2894 0.6006 0.049 Uiso 1 1 calc R
H30B H 0.6733 0.1880 0.6328 0.049 Uiso 1 1 calc R
C12 C 0.7154(3) 1.0424(10) 0.5290(4) 0.049(3) Uani 1 1 d .
H12A H 0.7218 0.9643 0.5461 0.074 Uiso 1 1 calc R
H12B H 0.6913 1.0647 0.5372 0.074 Uiso 1 1 calc R
H12C H 0.7334 1.1000 0.5478 0.074 Uiso 1 1 calc R
C17 C 0.5736(4) 0.2757(8) 0.5022(5) 0.051(3) Uani 1 1 d .
H17A H 0.5540 0.2449 0.5218 0.076 Uiso 1 1 calc R
H17B H 0.5970 0.2636 0.5289 0.076 Uiso 1 1 calc R
H17C H 0.5736 0.2345 0.4636 0.076 Uiso 1 1 calc R
C37 C 0.5000 0.8669(14) 0.2500 0.055(5) Uani 1 2 d S
H37A H 0.4749 0.8956 0.2454 0.082 Uiso 0.50 1 calc PR
H37B H 0.5112 0.8956 0.2161 0.082 Uiso 0.50 1 calc PR
H37C H 0.5139 0.8956 0.2885 0.082 Uiso 0.50 1 calc PR
C22 C 0.5331(3) 0.8124(11) 0.6877(5) 0.061(4) Uani 1 1 d .
H22A H 0.5261 0.7685 0.6497 0.091 Uiso 1 1 calc R
H22B H 0.5222 0.8911 0.6833 0.091 Uiso 1 1 calc R
H22C H 0.5243 0.7706 0.7208 0.091 Uiso 1 1 calc R
Li1 Li 0.6932(5) 0.4847(14) 0.7083(7) 0.032(4) Uani 1 1 d .

loop_
_atom_site_aniso_label
_atom_site_aniso_U_11
_atom_site_aniso_U_22
_atom_site_aniso_U_33
_atom_site_aniso_U_23
_atom_site_aniso_U_13
_atom_site_aniso_U_12
Ce1 0.0165(2) 0.0159(2) 0.0166(2) 0.0019(2) 0.00045(15) -0.0008(2)
Si1 0.0212(14) 0.0147(12) 0.0190(12) 0.0016(9) 0.0023(10) 0.0013(10)
Si3 0.0231(14) 0.0195(13) 0.0229(12) -0.0003(10) 0.0037(10) -0.0015(10)
Si2 0.0254(15) 0.0198(13) 0.0242(13) -0.0039(10) 0.0038(11) -0.0014(10)
O1 0.027(4) 0.023(3) 0.030(3) 0.008(3) 0.000(3) -0.011(3)
O3 0.026(4) 0.026(3) 0.024(3) 0.005(3) -0.002(3) 0.009(3)
O2 0.025(3) 0.023(3) 0.028(3) 0.011(3) 0.005(2) 0.006(3)
O5 0.027(4) 0.030(4) 0.024(3) 0.001(3) 0.001(3) 0.006(3)
O6 0.025(4) 0.026(3) 0.030(4) 0.001(3) 0.001(3) 0.003(3)
O7 0.030(4) 0.031(4) 0.034(4) 0.011(3) 0.006(3) 0.007(3)
O4 0.039(4) 0.023(3) 0.033(4) 0.003(3) 0.001(3) -0.002(3)
N5 0.025(5) 0.020(4) 0.014(4) 0.001(3) 0.001(3) 0.005(3)
N1 0.014(4) 0.020(4) 0.025(4) 0.004(3) -0.001(3) 0.002(3)
N4 0.021(4) 0.016(4) 0.022(4) 0.008(3) 0.005(3) -0.003(3)
N2 0.018(4) 0.022(4) 0.022(4) -0.001(3) 0.003(3) 0.001(3)
N3 0.022(4) 0.020(4) 0.028(4) -0.001(3) 0.001(3) -0.003(3)
C7 0.030(5) 0.015(4) 0.017(4) -0.002(3) 0.007(3) 0.006(4)
C3 0.011(5) 0.032(5) 0.021(4) 0.000(4) 0.000(4) 0.003(4)
C5 0.023(4) 0.023(4) 0.021(4) 0.001(4) -0.003(3) 0.003(4)
C4 0.025(5) 0.028(5) 0.030(5) 0.003(4) 0.005(4) -0.008(4)
C1 0.035(6) 0.020(5) 0.025(5) 0.007(4) -0.005(4) -0.001(4)
C9 0.022(5) 0.022(5) 0.026(5) -0.003(4) 0.001(4) -0.001(4)
C36 0.027(7) 0.032(8) 0.036(7) 0.000 -0.014(6) 0.000
C26 0.042(7) 0.027(5) 0.027(5) 0.007(4) 0.007(5) -0.007(5)
C2 0.026(6) 0.009(4) 0.044(6) 0.011(4) 0.010(4) 0.003(4)
C13 0.042(7) 0.028(5) 0.032(5) -0.007(4) -0.003(5) 0.010(5)
C21 0.037(6) 0.029(5) 0.027(5) 0.005(4) 0.012(4) 0.002(4)
C6 0.039(6) 0.025(5) 0.013(4) -0.004(4) -0.009(4) -0.002(4)
C25 0.032(6) 0.038(6) 0.025(5) 0.013(4) 0.006(4) 0.006(5)
C19 0.024(6) 0.041(6) 0.039(6) -0.008(5) 0.001(5) -0.004(5)
C32 0.023(6) 0.034(6) 0.041(6) 0.007(4) 0.003(5) -0.005(4)
C31 0.048(7) 0.022(5) 0.029(5) 0.001(4) 0.002(5) -0.020(5)
C8 0.044(7) 0.030(5) 0.020(5) 0.005(4) 0.001(4) -0.001(5)
C14 0.045(7) 0.026(5) 0.028(5) -0.008(4) 0.006(5) -0.005(5)
C15 0.027(6) 0.028(5) 0.041(6) -0.003(4) 0.009(5) -0.002(4)
C20 0.035(6) 0.023(5) 0.047(6) 0.000(5) -0.003(5) 0.000(4)
C27 0.021(6) 0.046(6) 0.040(6) 0.013(5) 0.003(5) 0.002(5)
C35 0.022(6) 0.044(6) 0.039(6) -0.010(5) 0.003(5) 0.003(5)
C18 0.033(7) 0.031(6) 0.061(7) -0.004(5) 0.005(5) -0.014(5)
C34 0.034(6) 0.031(6) 0.050(6) -0.001(5) 0.013(5) -0.004(5)
C16 0.041(7) 0.054(7) 0.032(6) 0.000(5) 0.013(5) -0.005(5)
C11 0.023(6) 0.016(5) 0.095(9) -0.010(5) 0.007(6) -0.005(4)
C28 0.020(6) 0.061(8) 0.051(7) 0.028(6) 0.009(5) 0.004(5)
C23 0.079(9) 0.042(7) 0.024(5) 0.005(5) 0.010(6) -0.003(6)
C33 0.029(9) 0.019(7) 0.066(11) 0.000 -0.007(8) 0.000
C29 0.058(7) 0.031(6) 0.041(6) 0.009(5) 0.007(5) 0.014(6)
C24 0.060(8) 0.037(6) 0.032(6) 0.006(5) 0.010(5) 0.011(5)
C10 0.019(6) 0.033(6) 0.059(7) -0.003(5) 0.012(5) -0.006(4)
C30 0.061(7) 0.027(5) 0.035(5) -0.008(5) 0.008(5) 0.005(5)
C12 0.063(9) 0.051(7) 0.036(6) -0.020(5) 0.012(6) -0.035(6)
C17 0.072(9) 0.026(6) 0.059(7) 0.015(5) 0.022(6) -0.004(5)
C37 0.085(15) 0.043(10) 0.038(9) 0.000 0.015(9) 0.000
C22 0.072(10) 0.063(8) 0.056(8) 0.017(6) 0.035(7) -0.026(7)
Li1 0.037(10) 0.029(9) 0.031(9) -0.003(7) 0.006(7) 0.009(7)

loop_
_atom_type_symbol
_atom_type_description
_atom_type_scat_dispersion_real
_atom_type_scat_dispersion_imag
_atom_type_scat_source
C C 0.0033 0.0016 'International Tables Vol C Tables 4.2.6.8 and 6.1.1.4'
H H 0.0000 0.0000 'International Tables Vol C Tables 4.2.6.8 and 6.1.1.4'
Li Li -0.0003 0.0001 'International Tables Vol C Tables 4.2.6.8 and 6.1.1.4'
N N 0.0061 0.0033 'International Tables Vol C Tables 4.2.6.8 and 6.1.1.4'
O O 0.0106 0.0060 'International Tables Vol C Tables 4.2.6.8 and 6.1.1.4'
Si Si 0.0817 0.0704 'International Tables Vol C Tables 4.2.6.8 and 6.1.1.4'
Ce Ce -0.2486 2.6331 'International Tables Vol C Tables 4.2.6.8 and 6.1.1.4'

loop_
_geom_angle_atom_site_label_1
_geom_angle_atom_site_label_2
_geom_angle_atom_site_label_3
_geom_angle
_geom_angle_site_symmetry_1
_geom_angle_site_symmetry_3
N4 Ce1 N2 107.2(2) . .
N4 Ce1 N3 102.0(2) . .
N2 Ce1 N3 115.3(2) . .
N4 Ce1 N1 68.4(2) . .
N2 Ce1 N1 69.1(2) . .
N3 Ce1 N1 70.6(2) . .
N4 Ce1 O2 93.8(2) . .
N2 Ce1 O2 109.1(2) . .
N3 Ce1 O2 125.0(2) . .
N1 Ce1 O2 159.56(19) . .
N4 Ce1 O1 140.2(2) . .
N2 Ce1 O1 88.8(2) . .
N3 Ce1 O1 103.4(2) . .
N1 Ce1 O1 149.9(2) . .
O2 Ce1 O1 46.44(17) . .
N4 Si1 C7 108.0(4) . .
N4 Si1 C8 113.5(4) . .
C7 Si1 C8 105.9(4) . .
N4 Si1 C9 113.7(4) . .
C7 Si1 C9 108.3(4) . .
C8 Si1 C9 107.0(4) . .
N2 Si3 C20 112.6(4) . .
N2 Si3 C19 109.2(4) . .
C20 Si3 C19 106.4(5) . .
N2 Si3 C21 113.5(4) . .
C20 Si3 C21 107.4(5) . .
C19 Si3 C21 107.4(5) . .
N3 Si2 C13 108.5(4) . .
N3 Si2 C15 114.2(4) . .
C13 Si2 C15 107.9(5) . .
N3 Si2 C14 113.4(4) . .
C13 Si2 C14 107.0(4) . .
C15 Si2 C14 105.5(4) . .
N5 O1 Ce1 97.0(4) . .
N5 O3 Li1 115.6(7) . .
N5 O2 Ce1 98.6(5) . .
C25 O5 C32 113.4(7) . .
C25 O5 Li1 110.1(7) . .
C32 O5 Li1 108.3(7) . .
C27 O6 C26 113.5(7) . .
C27 O6 Li1 109.8(7) . .
C26 O6 Li1 107.2(7) . .
C29 O7 C28 114.7(7) . .
C29 O7 Li1 110.1(8) . .
C28 O7 Li1 109.6(7) . .
C31 O4 C30 113.4(7) . .
C31 O4 Li1 111.0(7) . .
C30 O4 Li1 111.2(7) . .
O2 N5 O3 121.1(7) . .
O2 N5 O1 117.9(7) . .
O3 N5 O1 121.0(7) . .
C1 N1 C5 111.2(6) . .
C1 N1 C3 111.8(7) . .
C5 N1 C3 109.8(7) . .
C1 N1 Ce1 109.2(5) . .
C5 N1 Ce1 106.4(5) . .
C3 N1 Ce1 108.2(5) . .
C2 N4 Si1 119.9(5) . .
C2 N4 Ce1 115.1(5) . .
Si1 N4 Ce1 124.2(4) . .
C4 N2 Si3 118.4(6) . .
C4 N2 Ce1 113.6(5) . .
Si3 N2 Ce1 127.3(4) . .
C6 N3 Si2 120.0(6) . .
C6 N3 Ce1 114.6(5) . .
Si2 N3 Ce1 124.0(4) . .
Si1 C7 H7A 109.5 . .
Si1 C7 H7B 109.5 . .
H7A C7 H7B 109.5 . .
Si1 C7 H7C 109.5 . .
H7A C7 H7C 109.5 . .
H7B C7 H7C 109.5 . .
N1 C3 C4 110.6(7) . .
N1 C3 H3A 109.5 . .
C4 C3 H3A 109.5 . .
N1 C3 H3B 109.5 . .
C4 C3 H3B 109.5 . .
H3A C3 H3B 108.1 . .
N1 C5 C6 111.5(7) . .
N1 C5 H5A 109.3 . .
C6 C5 H5A 109.3 . .
N1 C5 H5B 109.3 . .
C6 C5 H5B 109.3 . .
H5A C5 H5B 108.0 . .
N2 C4 C3 110.4(7) . .
N2 C4 H4A 109.6 . .
C3 C4 H4A 109.6 . .
N2 C4 H4B 109.6 . .
C3 C4 H4B 109.6 . .
H4A C4 H4B 108.1 . .
N1 C1 C2 109.1(7) . .
N1 C1 H1A 109.9 . .
C2 C1 H1A 109.9 . .
N1 C1 H1B 109.9 . .
C2 C1 H1B 109.9 . .
H1A C1 H1B 108.3 . .
C12 C9 C10 109.6(9) . .
C12 C9 C11 109.4(9) . .
C10 C9 C11 109.2(8) . .
C12 C9 Si1 107.4(6) . .
C10 C9 Si1 111.4(6) . .
C11 C9 Si1 109.8(6) . .
C37 C36 C35 121.5(7) . .
C37 C36 C35 121.5(7) . 2_655
C35 C36 C35 117.1(13) . 2_655
O6 C26 C25 109.0(8) . .
O6 C26 H26A 109.9 . .
C25 C26 H26A 109.9 . .
O6 C26 H26B 109.9 . .
C25 C26 H26B 109.9 . .
H26A C26 H26B 108.3 . .
N4 C2 C1 109.9(7) . .
N4 C2 H2A 109.7 . .
C1 C2 H2A 109.7 . .
N4 C2 H2B 109.7 . .
C1 C2 H2B 109.7 . .
H2A C2 H2B 108.2 . .
Si2 C13 H13A 109.5 . .
Si2 C13 H13B 109.5 . .
H13A C13 H13B 109.5 . .
Si2 C13 H13C 109.5 . .
H13A C13 H13C 109.5 . .
H13B C13 H13C 109.5 . .
C24 C21 C22 107.9(9) . .
C24 C21 C23 109.9(8) . .
C22 C21 C23 108.4(9) . .
C24 C21 Si3 110.0(7) . .
C22 C21 Si3 108.8(7) . .
C23 C21 Si3 111.8(7) . .
N3 C6 C5 112.8(7) . .
N3 C6 H6A 109.0 . .
C5 C6 H6A 109.0 . .
N3 C6 H6B 109.0 . .
C5 C6 H6B 109.0 . .
H6A C6 H6B 107.8 . .
O5 C25 C26 104.5(7) . .
O5 C25 H25A 110.9 . .
C26 C25 H25A 110.9 . .
O5 C25 H25B 110.9 . .
C26 C25 H25B 110.9 . .
H25A C25 H25B 108.9 . .
Si3 C19 H19A 109.5 . .
Si3 C19 H19B 109.5 . .
H19A C19 H19B 109.5 . .
Si3 C19 H19C 109.5 . .
H19A C19 H19C 109.5 . .
H19B C19 H19C 109.5 . .
O5 C32 C31 111.9(8) . .
O5 C32 H32A 109.2 . .
C31 C32 H32A 109.2 . .
O5 C32 H32B 109.2 . .
C31 C32 H32B 109.2 . .
H32A C32 H32B 107.9 . .
O4 C31 C32 105.2(7) . .
O4 C31 H31A 110.7 . .
C32 C31 H31A 110.7 . .
O4 C31 H31B 110.7 . .
C32 C31 H31B 110.7 . .
H31A C31 H31B 108.8 . .
Si1 C8 H8A 109.5 . .
Si1 C8 H8B 109.5 . .
H8A C8 H8B 109.5 . .
Si1 C8 H8C 109.5 . .
H8A C8 H8C 109.5 . .
H8B C8 H8C 109.5 . .
Si2 C14 H14A 109.5 . .
Si2 C14 H14B 109.5 . .
H14A C14 H14B 109.5 . .
Si2 C14 H14C 109.5 . .
H14A C14 H14C 109.5 . .
H14B C14 H14C 109.5 . .
C18 C15 C17 109.1(9) . .
C18 C15 C16 108.5(8) . .
C17 C15 C16 108.4(9) . .
C18 C15 Si2 109.7(7) . .
C17 C15 Si2 111.6(7) . .
C16 C15 Si2 109.6(7) . .
Si3 C20 H20A 109.5 . .
Si3 C20 H20B 109.5 . .
H20A C20 H20B 109.5 . .
Si3 C20 H20C 109.5 . .
H20A C20 H20C 109.5 . .
H20B C20 H20C 109.5 . .
O6 C27 C28 107.0(8) . .
O6 C27 H27A 110.3 . .
C28 C27 H27A 110.3 . .
O6 C27 H27B 110.3 . .
C28 C27 H27B 110.3 . .
H27A C27 H27B 108.6 . .
C34 C35 C36 121.7(10) . .
C34 C35 H35 119.1 . .
C36 C35 H35 119.1 . .
C15 C18 H18A 109.5 . .
C15 C18 H18B 109.5 . .
H18A C18 H18B 109.5 . .
C15 C18 H18C 109.5 . .
H18A C18 H18C 109.5 . .
H18B C18 H18C 109.5 . .
C35 C34 C33 119.0(10) . .
C35 C34 H34 120.5 . .
C33 C34 H34 120.5 . .
C15 C16 H16A 109.5 . .
C15 C16 H16B 109.5 . .
H16A C16 H16B 109.5 . .
C15 C16 H16C 109.5 . .
H16A C16 H16C 109.5 . .
H16B C16 H16C 109.5 . .
C9 C11 H11A 109.5 . .
C9 C11 H11B 109.5 . .
H11A C11 H11B 109.5 . .
C9 C11 H11C 109.5 . .
H11A C11 H11C 109.5 . .
H11B C11 H11C 109.5 . .
O7 C28 C27 110.6(8) . .
O7 C28 H28A 109.5 . .
C27 C28 H28A 109.5 . .
O7 C28 H28B 109.5 . .
C27 C28 H28B 109.5 . .
H28A C28 H28B 108.1 . .
C21 C23 H23A 109.5 . .
C21 C23 H23B 109.5 . .
H23A C23 H23B 109.5 . .
C21 C23 H23C 109.5 . .
H23A C23 H23C 109.5 . .
H23B C23 H23C 109.5 . .
C34 C33 C34 121.3(13) 2_655 .
C34 C33 H33 119.3 2_655 .
C34 C33 H33 119.3 . .
O7 C29 C30 105.9(8) . .
O7 C29 H29A 110.6 . .
C30 C29 H29A 110.6 . .
O7 C29 H29B 110.6 . .
C30 C29 H29B 110.6 . .
H29A C29 H29B 108.7 . .
C21 C24 H24A 109.5 . .
C21 C24 H24B 109.5 . .
H24A C24 H24B 109.5 . .
C21 C24 H24C 109.5 . .
H24A C24 H24C 109.5 . .
H24B C24 H24C 109.5 . .
C9 C10 H10A 109.5 . .
C9 C10 H10B 109.5 . .
H10A C10 H10B 109.5 . .
C9 C10 H10C 109.5 . .
H10A C10 H10C 109.5 . .
H10B C10 H10C 109.5 . .
O4 C30 C29 108.9(8) . .
O4 C30 H30A 109.9 . .
C29 C30 H30A 109.9 . .
O4 C30 H30B 109.9 . .
C29 C30 H30B 109.9 . .
H30A C30 H30B 108.3 . .
C9 C12 H12A 109.5 . .
C9 C12 H12B 109.5 . .
H12A C12 H12B 109.5 . .
C9 C12 H12C 109.5 . .
H12A C12 H12C 109.5 . .
H12B C12 H12C 109.5 . .
C15 C17 H17A 109.5 . .
C15 C17 H17B 109.5 . .
H17A C17 H17B 109.5 . .
C15 C17 H17C 109.5 . .
H17A C17 H17C 109.5 . .
H17B C17 H17C 109.5 . .
C36 C37 H37A 109.5 . .
C36 C37 H37B 109.5 . .
H37A C37 H37B 109.5 . .
C36 C37 H37C 109.5 . .
H37A C37 H37C 109.5 . .
H37B C37 H37C 109.5 . .
C21 C22 H22A 109.5 . .
C21 C22 H22B 109.5 . .
H22A C22 H22B 109.5 . .
C21 C22 H22C 109.5 . .
H22A C22 H22C 109.5 . .
H22B C22 H22C 109.5 . .
O5 Li1 O3 125.4(8) . .
O5 Li1 O4 81.9(7) . .
O3 Li1 O4 121.0(8) . .
O5 Li1 O7 130.1(8) . .
O3 Li1 O7 103.8(8) . .
O4 Li1 O7 79.3(6) . .
O5 Li1 O6 80.4(6) . .
O3 Li1 O6 105.1(8) . .
O4 Li1 O6 132.6(8) . .
O7 Li1 O6 79.4(6) . .

loop_
_geom_bond_atom_site_label_1
_geom_bond_atom_site_label_2
_geom_bond_distance
_geom_bond_site_symmetry_2
Ce1 N4 2.360(6) .
Ce1 N2 2.361(7) .
Ce1 N3 2.401(7) .
Ce1 N1 2.674(7) .
Ce1 O2 2.724(6) .
Ce1 O1 2.745(6) .
Si1 N4 1.692(7) .
Si1 C7 1.865(8) .
Si1 C8 1.894(9) .
Si1 C9 1.925(9) .
Si3 N2 1.695(7) .
Si3 C20 1.856(9) .
Si3 C19 1.871(10) .
Si3 C21 1.907(9) .
Si2 N3 1.691(7) .
Si2 C13 1.861(10) .
Si2 C15 1.899(10) .
Si2 C14 1.887(9) .
O1 N5 1.269(9) .
O3 N5 1.246(8) .
O3 Li1 2.014(18) .
O2 N5 1.249(8) .
O5 C25 1.428(10) .
O5 C32 1.430(11) .
O5 Li1 2.032(18) .
O6 C27 1.426(11) .
O6 C26 1.443(11) .
O6 Li1 2.154(17) .
O7 C29 1.422(12) .
O7 C28 1.453(12) .
O7 Li1 2.100(17) .
O4 C31 1.425(11) .
O4 C30 1.443(11) .
O4 Li1 2.079(18) .
N1 C1 1.480(11) .
N1 C5 1.479(11) .
N1 C3 1.488(10) .
N4 C2 1.457(11) .
N2 C4 1.466(11) .
N3 C6 1.460(11) .
C7 H7A 0.9800 .
C7 H7B 0.9800 .
C7 H7C 0.9800 .
C3 C4 1.496(12) .
C3 H3A 0.9900 .
C3 H3B 0.9900 .
C5 C6 1.519(12) .
C5 H5A 0.9900 .
C5 H5B 0.9900 .
C4 H4A 0.9900 .
C4 H4B 0.9900 .
C1 C2 1.517(13) .
C1 H1A 0.9900 .
C1 H1B 0.9900 .
C9 C12 1.521(13) .
C9 C10 1.527(13) .
C9 C11 1.494(13) .
C36 C37 1.48(2) .
C36 C35 1.399(12) .
C36 C35 1.399(12) 2_655
C26 C25 1.524(13) .
C26 H26A 0.9900 .
C26 H26B 0.9900 .
C2 H2A 0.9900 .
C2 H2B 0.9900 .
C13 H13A 0.9800 .
C13 H13B 0.9800 .
C13 H13C 0.9800 .
C21 C24 1.507(13) .
C21 C22 1.544(15) .
C21 C23 1.530(13) .
C6 H6A 0.9900 .
C6 H6B 0.9900 .
C25 H25A 0.9900 .
C25 H25B 0.9900 .
C19 H19A 0.9800 .
C19 H19B 0.9800 .
C19 H19C 0.9800 .
C32 C31 1.511(14) .
C32 H32A 0.9900 .
C32 H32B 0.9900 .
C31 H31A 0.9900 .
C31 H31B 0.9900 .
C8 H8A 0.9800 .
C8 H8B 0.9800 .
C8 H8C 0.9800 .
C14 H14A 0.9800 .
C14 H14B 0.9800 .
C14 H14C 0.9800 .
C15 C18 1.532(14) .
C15 C17 1.532(13) .
C15 C16 1.547(13) .
C20 H20A 0.9800 .
C20 H20B 0.9800 .
C20 H20C 0.9800 .
C27 C28 1.489(14) .
C27 H27A 0.9900 .
C27 H27B 0.9900 .
C35 C34 1.385(14) .
C35 H35 0.9500 .
C18 H18A 0.9800 .
C18 H18B 0.9800 .
C18 H18C 0.9800 .
C34 C33 1.377(12) .
C34 H34 0.9500 .
C16 H16A 0.9800 .
C16 H16B 0.9800 .
C16 H16C 0.9800 .
C11 H11A 0.9800 .
C11 H11B 0.9800 .
C11 H11C 0.9800 .
C28 H28A 0.9900 .
C28 H28B 0.9900 .
C23 H23A 0.9800 .
C23 H23B 0.9800 .
C23 H23C 0.9800 .
C33 C34 1.377(12) 2_655
C33 H33 0.9500 .
C29 C30 1.505(15) .
C29 H29A 0.9900 .
C29 H29B 0.9900 .
C24 H24A 0.9800 .
C24 H24B 0.9800 .
C24 H24C 0.9800 .
C10 H10A 0.9800 .
C10 H10B 0.9800 .
C10 H10C 0.9800 .
C30 H30A 0.9900 .
C30 H30B 0.9900 .
C12 H12A 0.9800 .
C12 H12B 0.9800 .
C12 H12C 0.9800 .
C17 H17A 0.9800 .
C17 H17B 0.9800 .
C17 H17C 0.9800 .
C37 H37A 0.9800 .
C37 H37B 0.9800 .
C37 H37C 0.9800 .
C22 H22A 0.9800 .
C22 H22B 0.9800 .
C22 H22C 0.9800 .
